data_7064348
loop_
_publ_author_name
'Rayasingh, Amlan Ranjan'
'Manivannan, Vadivelu'

_publ_section_title
;
 Synthesis, structure, and catalytic- and bio-activity of some metal
 complexes and a coordination polymer featuring imidazo[1,5-a]pyridine and
 chromen[4,3-b]pyrrole-4-one
;
_journal_issue 16
_journal_name_full 'New Journal of Chemistry'
_journal_page_first 6746
_journal_page_last 6760
_journal_paper_doi 10.1039/D6NJ00431H
_journal_volume 50
_journal_year 2026
_chemical_formula_moiety 'C32 H18 Cu N4 O4'
_chemical_formula_sum 'C32 H18 Cu N4 O4'
_chemical_formula_weight 586.04
_chemical_name_systematic 75A7Cu
_space_group_crystal_system monoclinic
_space_group_IT_number 14
_space_group_name_Hall '-P 2ybc'
_space_group_name_H-M_alt 'P 1 21/c 1'
_atom_sites_solution_hydrogens geom
_atom_sites_solution_primary dual
_audit_creation_date 2025-12-10
_audit_creation_method
;
Olex2 1.5
(compiled 2025.05.22 svn.r631f81ec for OlexSys, GUI svn.r7248)
;
_audit_update_record
;
2026-01-26 deposited with the CCDC.	2026-03-24 downloaded from the CCDC.
;
_cell_angle_alpha 90
_cell_angle_beta 118.054(19)
_cell_angle_gamma 90
_cell_formula_units_Z 4
_cell_length_a 18.832(3)
_cell_length_b 8.2583(9)
_cell_length_c 18.462(3)
_cell_measurement_reflns_used 1101
_cell_measurement_temperature 293(2)
_cell_measurement_theta_max 22.0340
_cell_measurement_theta_min 2.5440
_cell_volume 2533.9(8)
_computing_cell_refinement 'CrysAlisPro 1.171.40.23a (Rigaku OD, 2018)'
_computing_data_collection 'CrysAlisPro 1.171.40.23a (Rigaku OD, 2018)'
_computing_data_reduction 'CrysAlisPro 1.171.40.23a (Rigaku OD, 2018)'
_computing_molecular_graphics 'Olex2 1.5 (Dolomanov et al., 2009)'
_computing_publication_material 'Olex2 1.5 (Dolomanov et al., 2009)'
_computing_structure_refinement 'SHELXL 2018/3 (Sheldrick, 2015)'
_computing_structure_solution 'SHELXT 2018/2 (Sheldrick, 2018)'
_diffrn_ambient_temperature 293(2)
_diffrn_detector 'CCD plate'
_diffrn_detector_area_resol_mean 16.2760
_diffrn_detector_type Eos
_diffrn_measured_fraction_theta_full 0.978
_diffrn_measured_fraction_theta_max 0.978
_diffrn_measurement_details
;
List of Runs (angles in degrees, time in seconds):

  # Type    Start    End  Width  t~exp~   \w     \q     \k     \f   Frames
#--------------------------------------------------------------------------
  1  \w    -66.00 -35.00   1.00   25.07    --  -17.48-178.00-180.00   31
  2  \w    -35.00  41.00   1.00   25.07    --   20.61 -57.00   0.00   76
  3  \w     -1.00  93.00   1.00   25.07    --   20.61  38.00-180.00   94
  4  \w     69.00  97.00   1.00   25.07    --   20.61 178.00-150.00   28
;
_diffrn_measurement_device 'four-circle diffractometer'
_diffrn_measurement_device_type 'SuperNova, Single source at offset/far, Eos'
_diffrn_measurement_method '\w scans'
_diffrn_measurement_specimen_support 'Mitegen 50um'
_diffrn_orient_matrix_type 'CrysAlisPro convention (1999,Acta A55,543-557)'
_diffrn_orient_matrix_UB_11 -0.0257021000
_diffrn_orient_matrix_UB_12 -0.0297514000
_diffrn_orient_matrix_UB_13 0.0153421000
_diffrn_orient_matrix_UB_21 -0.0256723000
_diffrn_orient_matrix_UB_22 0.0678097000
_diffrn_orient_matrix_UB_23 -0.0169563000
_diffrn_orient_matrix_UB_31 -0.0224159000
_diffrn_orient_matrix_UB_32 -0.0435462000
_diffrn_orient_matrix_UB_33 -0.0369793000
_diffrn_radiation_collimation 0.3
_diffrn_radiation_monochromator mirror
_diffrn_radiation_probe x-ray
_diffrn_radiation_type 'Mo K\a'
_diffrn_radiation_wavelength 0.71073
_diffrn_reflns_av_R_equivalents 0.1057
_diffrn_reflns_av_unetI/netI 0.2104
_diffrn_reflns_Laue_measured_fraction_full 0.978
_diffrn_reflns_Laue_measured_fraction_max 0.978
_diffrn_reflns_limit_h_max 18
_diffrn_reflns_limit_h_min -22
_diffrn_reflns_limit_k_max 6
_diffrn_reflns_limit_k_min -9
_diffrn_reflns_limit_l_max 21
_diffrn_reflns_limit_l_min -21
_diffrn_reflns_number 8541
_diffrn_reflns_point_group_measured_fraction_full 0.978
_diffrn_reflns_point_group_measured_fraction_max 0.978
_diffrn_reflns_theta_full 24.999
_diffrn_reflns_theta_max 24.999
_diffrn_reflns_theta_min 2.207
_diffrn_source 'micro-focus sealed X-ray tube'
_diffrn_source_current 24.0
_diffrn_source_power 1.2
_diffrn_source_target Mo
_diffrn_source_type 'SuperNova (Mo) X-ray Source'
_diffrn_source_voltage 50.0
_exptl_absorpt_coefficient_mu 0.910
_exptl_absorpt_correction_T_max 1.00000
_exptl_absorpt_correction_T_min 0.10667
_exptl_absorpt_correction_type multi-scan
_exptl_absorpt_process_details
;
CrysAlisPro 1.171.40.23a (Rigaku Oxford Diffraction, 2018)
Empirical absorption correction using spherical harmonics,
 implemented in SCALE3 ABSPACK scaling algorithm.
;
_exptl_crystal_colour 'metallic dark blue'
_exptl_crystal_colour_lustre metallic
_exptl_crystal_colour_modifier dark
_exptl_crystal_colour_primary blue
_exptl_crystal_density_diffrn 1.536
_exptl_crystal_description block
_exptl_crystal_F_000 1196
_exptl_crystal_size_max 0.08
_exptl_crystal_size_mid 0.075
_exptl_crystal_size_min 0.065
_refine_diff_density_max 0.959
_refine_diff_density_min -1.030
_refine_diff_density_rms 0.107
_refine_ls_extinction_method none
_refine_ls_goodness_of_fit_ref 0.983
_refine_ls_hydrogen_treatment constr
_refine_ls_matrix_type full
_refine_ls_number_parameters 370
_refine_ls_number_reflns 4349
_refine_ls_number_restraints 288
_refine_ls_restrained_S_all 0.953
_refine_ls_R_factor_all 0.1845
_refine_ls_R_factor_gt 0.0887
_refine_ls_shift/su_max 0.000
_refine_ls_shift/su_mean 0.000
_refine_ls_structure_factor_coef Fsqd
_refine_ls_weighting_details 'w=1/[\s^2^(Fo^2^)+(0.0607P)^2^] where P=(Fo^2^+2Fc^2^)/3'
_refine_ls_weighting_scheme calc
_refine_ls_wR_factor_gt 0.1615
_refine_ls_wR_factor_ref 0.2158
_reflns_Friedel_coverage 0.000
_reflns_number_gt 2001
_reflns_number_total 4349
_reflns_threshold_expression 'I > 2\s(I)'
_cod_data_source_file d6nj00431h2.cif
_cod_data_source_block 2d
_cod_depositor_comments 'Adding full bibliography for 7064343--7064354.cif.'
_cod_original_cell_volume 2533.9(7)
_cod_database_code 7064348
_shelx_shelxl_version_number 2018/3
_chemical_oxdiff_formula CHNOCu
_chemical_oxdiff_usercomment Mo
_shelx_space_group_comment
;
The symmetry employed for this shelxl refinement is uniquely defined
by the following loop, which should always be used as a source of
symmetry information in preference to the above space-group names.
They are only intended as comments.
;
_shelx_estimated_absorpt_t_max 0.943
_shelx_estimated_absorpt_t_min 0.931
_diffrn_oxdiff_ac4_digest_frames
;
01bccc641bd3ed6d5fe5ffacca8b9432940002798e6
;
_olex2_refinement_description
;
1. Fixed Uiso
 At 1.2 times of:
  All C(H) groups
2. Uiso/Uaniso restraints and constraints
All non-hydrogen atoms have similar U: within 2A with sigma of 0.04 and sigma
for terminal atoms of 0.08 within 2A
3.a Aromatic/amide H refined with riding coordinates:
 C1(H1), C2(H2), C3(H3), C4(H4), C7(H7), C13(H13), C14(H14), C15(H15),
 C16(H16), C17(H17), C18(H18), C19(H19), C20(H20), C23(H23), C27(H27), C28(H28),
  C29(H29), C30(H30)
;
_olex2_submission_special_instructions 'No special instructions were received'
_oxdiff_exptl_absorpt_empirical_details
;
Empirical correction (ABSPACK) includes:
- Absorption correction using spherical harmonics
- Frame scaling
;
_oxdiff_exptl_absorpt_empirical_full_max 3.502
_oxdiff_exptl_absorpt_empirical_full_min 0.220

loop_
_space_group_symop_operation_xyz
'x, y, z'
'-x, y+1/2, -z+1/2'
'-x, -y, -z'
'x, -y-1/2, z-1/2'

loop_
_atom_site_label
_atom_site_type_symbol
_atom_site_fract_x
_atom_site_fract_y
_atom_site_fract_z
_atom_site_U_iso_or_equiv
_atom_site_adp_type
_atom_site_occupancy
_atom_site_site_symmetry_order
_atom_site_calc_flag
_atom_site_refinement_flags_posn
_atom_site_refinement_flags_adp
_atom_site_refinement_flags_occupancy
_atom_site_disorder_assembly
_atom_site_disorder_group
Cu1 Cu 0.28332(6) 0.79528(11) 0.67255(6) 0.0469(4) Uani 1 1 d . U . A 4
O1 O 0.6178(3) 0.9868(6) 0.8606(3) 0.0579(15) Uani 1 1 d . U . A 4
O2 O 0.6449(3) 1.0625(6) 0.7612(3) 0.0543(14) Uani 1 1 d . U . A 4
O4 O -0.0446(4) 0.4816(9) 0.6576(4) 0.096(2) Uani 1 1 d . U . A 4
N2 N 0.2612(4) 0.8056(6) 0.5525(4) 0.0413(15) Uani 1 1 d . U . A 4
N4 N 0.2579(4) 0.9889(7) 0.7267(4) 0.0493(17) Uani 1 1 d . U . A 4
N1 N 0.3877(4) 0.8778(6) 0.6904(4) 0.0392(15) Uani 1 1 d . U . A 4
O3 O 0.0105(4) 0.3492(7) 0.5923(4) 0.0723(18) Uani 1 1 d . U . A 4
N3 N 0.1819(4) 0.7104(6) 0.6635(4) 0.0397(15) Uani 1 1 d . U . A 4
C1 C 0.1939(5) 0.7661(9) 0.4831(5) 0.052(2) Uani 1 1 d . U . A 4
H1 H 0.151826 0.718419 0.488472 0.063 Uiso 1 1 calc R U . A 4
C2 C 0.1837(6) 0.7915(9) 0.4067(5) 0.058(2) Uani 1 1 d . U . A 4
H2 H 0.136733 0.758744 0.361004 0.069 Uiso 1 1 calc R U . A 4
C3 C 0.2449(6) 0.8678(9) 0.3976(5) 0.058(2) Uani 1 1 d . U . A 4
H3 H 0.239293 0.888406 0.345650 0.069 Uiso 1 1 calc R U . A 4
C4 C 0.3147(5) 0.9126(9) 0.4676(5) 0.053(2) Uani 1 1 d . U . A 4
H4 H 0.356429 0.965359 0.463655 0.063 Uiso 1 1 calc R U . A 4
C5 C 0.3200(5) 0.8770(8) 0.5418(5) 0.0428(19) Uani 1 1 d . U . A 4
C6 C 0.3927(5) 0.9076(8) 0.6207(5) 0.0433(19) Uani 1 1 d . U . A 4
C7 C 0.4689(5) 0.9650(8) 0.6379(5) 0.046(2) Uani 1 1 d . U . A 4
H7 H 0.486497 0.998722 0.600991 0.055 Uiso 1 1 calc R U . A 4
C8 C 0.5128(5) 0.9598(9) 0.7244(5) 0.047(2) Uani 1 1 d . U . A 4
C9 C 0.5947(5) 1.0076(9) 0.7793(6) 0.050(2) Uani 1 1 d . U . A 4
C10 C 0.4618(5) 0.9052(8) 0.7562(5) 0.0396(18) Uani 1 1 d . U . A 4
C11 C 0.4902(5) 0.8838(9) 0.8413(5) 0.046(2) Uani 1 1 d . U . A 4
C12 C 0.5723(5) 0.9250(9) 0.8924(5) 0.053(2) Uani 1 1 d . U . A 4
C13 C 0.5652(7) 0.8362(11) 1.0110(5) 0.073(3) Uani 1 1 d . U . A 4
H13 H 0.590270 0.818025 1.067298 0.088 Uiso 1 1 calc R U . A 4
C14 C 0.6076(6) 0.8985(10) 0.9756(6) 0.070(3) Uani 1 1 d . U . A 4
H14 H 0.661600 0.923934 1.008075 0.084 Uiso 1 1 calc R U . A 4
C15 C 0.4833(6) 0.7988(10) 0.9631(6) 0.067(3) Uani 1 1 d . U . A 4
H15 H 0.453992 0.757744 0.987755 0.081 Uiso 1 1 calc R U . A 4
C16 C 0.4469(5) 0.8227(9) 0.8801(5) 0.055(2) Uani 1 1 d . U . A 4
H16 H 0.392543 0.798253 0.848766 0.065 Uiso 1 1 calc R U . A 4
C17 C 0.2980(6) 1.1318(9) 0.7516(5) 0.058(2) Uani 1 1 d . U . A 4
H17 H 0.345301 1.146976 0.748332 0.070 Uiso 1 1 calc R U . A 4
C18 C 0.2696(6) 1.2547(10) 0.7816(5) 0.064(2) Uani 1 1 d . U . A 4
H18 H 0.294882 1.355130 0.794126 0.076 Uiso 1 1 calc R U . A 4
C19 C 0.2036(7) 1.2265(11) 0.7926(6) 0.071(3) Uani 1 1 d . U . A 4
H19 H 0.187681 1.304743 0.818186 0.086 Uiso 1 1 calc R U . A 4
C20 C 0.1601(6) 1.0840(10) 0.7663(5) 0.061(2) Uani 1 1 d . U . A 4
H20 H 0.114033 1.065656 0.771487 0.073 Uiso 1 1 calc R U . A 4
C21 C 0.1894(5) 0.9699(10) 0.7317(4) 0.046(2) Uani 1 1 d . U . A 4
C22 C 0.1483(5) 0.8150(8) 0.6990(4) 0.0403(19) Uani 1 1 d . U . A 4
C23 C 0.0815(5) 0.7490(10) 0.6966(5) 0.053(2) Uani 1 1 d . U . A 4
H23 H 0.048872 0.794089 0.716648 0.063 Uiso 1 1 calc R U . A 4
C24 C 0.0715(5) 0.5988(10) 0.6578(5) 0.050(2) Uani 1 1 d . U . A 4
C25 C 0.0061(6) 0.4814(11) 0.6367(6) 0.068(3) Uani 1 1 d . U . A 4
C26 C 0.0703(6) 0.3289(10) 0.5699(6) 0.063(2) Uani 1 1 d . U . A 4
C27 C 0.0647(7) 0.1952(11) 0.5261(7) 0.091(3) Uani 1 1 d . U . A 4
H27 H 0.022013 0.124064 0.512524 0.109 Uiso 1 1 calc R U . A 4
C28 C 0.1230(7) 0.1613(10) 0.5005(7) 0.082(3) Uani 1 1 d . U . A 4
H28 H 0.118312 0.069976 0.469020 0.099 Uiso 1 1 calc R U . A 4
C29 C 0.1872(7) 0.2661(11) 0.5229(6) 0.076(3) Uani 1 1 d . U . A 4
H29 H 0.226737 0.245077 0.507516 0.092 Uiso 1 1 calc R U . A 4
C30 C 0.1920(5) 0.4023(9) 0.5684(5) 0.051(2) Uani 1 1 d . U . A 4
H30 H 0.235070 0.472902 0.582905 0.062 Uiso 1 1 calc R U . A 4
C31 C 0.1352(5) 0.4366(8) 0.5929(5) 0.0454(19) Uani 1 1 d . U . A 4
C32 C 0.1321(5) 0.5816(9) 0.6362(4) 0.0425(19) Uani 1 1 d . U . A 4

loop_
_atom_site_aniso_label
_atom_site_aniso_U_11
_atom_site_aniso_U_22
_atom_site_aniso_U_33
_atom_site_aniso_U_23
_atom_site_aniso_U_13
_atom_site_aniso_U_12
Cu1 0.0203(5) 0.0586(6) 0.0519(6) -0.0088(5) 0.0089(5) -0.0107(5)
O1 0.028(3) 0.072(4) 0.056(4) 0.000(3) 0.005(3) -0.004(3)
O2 0.024(3) 0.061(3) 0.072(4) -0.008(3) 0.017(3) -0.010(3)
O4 0.051(5) 0.128(6) 0.129(6) -0.025(5) 0.057(5) -0.039(4)
N2 0.019(3) 0.039(3) 0.058(4) -0.003(3) 0.011(3) -0.006(3)
N4 0.025(4) 0.057(4) 0.057(4) -0.001(3) 0.012(3) -0.002(4)
N1 0.026(4) 0.029(3) 0.055(4) 0.000(3) 0.012(3) -0.009(3)
O3 0.047(4) 0.072(4) 0.099(5) -0.011(4) 0.035(4) -0.025(4)
N3 0.023(3) 0.037(3) 0.049(4) 0.004(3) 0.009(3) -0.005(3)
C1 0.030(5) 0.058(5) 0.053(5) -0.010(4) 0.006(4) -0.007(4)
C2 0.052(6) 0.065(5) 0.043(5) 0.002(4) 0.011(4) -0.019(5)
C3 0.053(6) 0.058(5) 0.055(5) 0.012(5) 0.020(5) -0.005(5)
C4 0.043(5) 0.055(5) 0.053(5) 0.003(4) 0.017(5) -0.001(5)
C5 0.034(5) 0.041(4) 0.041(4) 0.006(4) 0.007(4) 0.008(4)
C6 0.032(5) 0.048(4) 0.047(5) 0.001(4) 0.017(4) -0.002(4)
C7 0.027(4) 0.052(4) 0.052(5) 0.006(4) 0.014(4) -0.007(4)
C8 0.028(4) 0.051(5) 0.054(5) -0.003(4) 0.014(4) -0.007(4)
C9 0.043(6) 0.039(4) 0.070(6) 0.007(4) 0.028(5) -0.003(4)
C10 0.023(4) 0.041(4) 0.050(5) -0.005(4) 0.014(4) -0.007(4)
C11 0.026(4) 0.054(5) 0.049(5) -0.001(4) 0.011(4) -0.005(4)
C12 0.039(5) 0.053(5) 0.058(6) -0.011(4) 0.016(5) -0.007(5)
C13 0.075(8) 0.085(6) 0.043(5) 0.007(5) 0.014(6) 0.023(7)
C14 0.049(6) 0.091(7) 0.058(6) -0.014(6) 0.015(5) -0.003(6)
C15 0.064(7) 0.075(6) 0.053(5) -0.006(5) 0.020(5) 0.003(6)
C16 0.038(5) 0.071(5) 0.045(5) -0.012(4) 0.011(4) 0.000(5)
C17 0.046(6) 0.061(5) 0.068(6) 0.001(5) 0.026(5) -0.008(5)
C18 0.057(7) 0.054(5) 0.067(6) -0.009(5) 0.018(5) -0.008(5)
C19 0.065(7) 0.060(5) 0.088(7) -0.006(5) 0.035(6) 0.010(6)
C20 0.042(5) 0.074(6) 0.061(5) -0.009(5) 0.020(5) -0.014(5)
C21 0.032(5) 0.066(5) 0.034(4) 0.004(4) 0.011(4) 0.002(5)
C22 0.033(5) 0.043(4) 0.037(4) 0.004(4) 0.010(4) 0.005(4)
C23 0.029(5) 0.075(6) 0.055(5) 0.001(5) 0.020(4) -0.001(5)
C24 0.023(4) 0.064(5) 0.058(5) -0.005(4) 0.014(4) -0.011(5)
C25 0.052(6) 0.075(6) 0.076(6) -0.017(5) 0.030(5) -0.032(6)
C26 0.048(6) 0.060(5) 0.062(6) -0.010(5) 0.009(5) -0.018(5)
C27 0.078(8) 0.059(6) 0.129(9) -0.026(6) 0.043(8) -0.035(6)
C28 0.058(7) 0.050(5) 0.113(8) -0.024(6) 0.019(7) -0.001(6)
C29 0.067(7) 0.063(5) 0.094(7) -0.006(6) 0.033(6) 0.012(6)
C30 0.025(5) 0.049(5) 0.059(5) -0.010(4) 0.002(4) -0.005(4)
C31 0.030(5) 0.041(4) 0.056(5) -0.004(4) 0.012(4) -0.005(4)
C32 0.032(5) 0.045(4) 0.039(4) -0.001(4) 0.007(4) -0.004(4)

loop_
_atom_type_symbol
_atom_type_description
_atom_type_scat_dispersion_real
_atom_type_scat_dispersion_imag
_atom_type_scat_source
C C 0.0033 0.0016 'International Tables Vol C Tables 4.2.6.8 and 6.1.1.4'
H H 0.0000 0.0000 'International Tables Vol C Tables 4.2.6.8 and 6.1.1.4'
Cu Cu 0.3201 1.2651 'International Tables Vol C Tables 4.2.6.8 and 6.1.1.4'
N N 0.0061 0.0033 'International Tables Vol C Tables 4.2.6.8 and 6.1.1.4'
O O 0.0106 0.0060 'International Tables Vol C Tables 4.2.6.8 and 6.1.1.4'

loop_
_geom_angle_atom_site_label_1
_geom_angle_atom_site_label_2
_geom_angle_atom_site_label_3
_geom_angle
_geom_angle_site_symmetry_1
_geom_angle_site_symmetry_3
_geom_angle_publ_flag
N2 Cu1 O2 111.8(2) . 2_646 ?
N2 Cu1 N4 121.1(2) . . ?
N4 Cu1 O2 126.5(2) . 2_646 ?
N1 Cu1 O2 84.8(2) . 2_646 ?
N1 Cu1 N2 81.1(2) . . ?
N1 Cu1 N4 95.3(2) . . ?
N1 Cu1 N3 175.8(2) . . ?
N3 Cu1 O2 92.9(2) . 2_646 ?
N3 Cu1 N2 103.1(2) . . ?
N3 Cu1 N4 83.1(2) . . ?
C12 O1 C9 126.1(7) . . ?
C1 N2 Cu1 129.5(5) . . ?
C5 N2 Cu1 114.3(5) . . ?
C5 N2 C1 115.8(7) . . ?
C17 N4 Cu1 128.3(5) . . ?
C21 N4 Cu1 113.1(5) . . ?
C21 N4 C17 118.4(7) . . ?
C6 N1 Cu1 114.6(5) . . ?
C6 N1 C10 108.4(6) . . ?
C10 N1 Cu1 136.8(5) . . ?
C26 O3 C25 123.8(7) . . ?
C22 N3 Cu1 112.0(5) . . ?
C32 N3 Cu1 142.1(5) . . ?
C32 N3 C22 105.8(6) . . ?
N2 C1 H1 117.9 . . ?
C2 C1 N2 124.2(8) . . ?
C2 C1 H1 117.9 . . ?
C1 C2 H2 120.7 . . ?
C1 C2 C3 118.6(8) . . ?
C3 C2 H2 120.7 . . ?
C2 C3 H3 120.5 . . ?
C4 C3 C2 118.9(8) . . ?
C4 C3 H3 120.5 . . ?
C3 C4 H4 121.1 . . ?
C5 C4 C3 117.9(8) . . ?
C5 C4 H4 121.1 . . ?
N2 C5 C4 124.5(8) . . ?
N2 C5 C6 111.9(6) . . ?
C4 C5 C6 123.5(8) . . ?
N1 C6 C5 117.3(7) . . ?
N1 C6 C7 111.6(7) . . ?
C7 C6 C5 131.1(7) . . ?
C6 C7 H7 128.1 . . ?
C6 C7 C8 103.9(7) . . ?
C8 C7 H7 128.1 . . ?
C7 C8 C9 130.5(7) . . ?
C7 C8 C10 109.1(7) . . ?
C10 C8 C9 120.3(7) . . ?
O1 C9 C8 114.9(7) . . ?
O2 C9 O1 117.2(8) . . ?
O2 C9 C8 127.9(8) . . ?
N1 C10 C8 106.9(7) . . ?
N1 C10 C11 131.4(7) . . ?
C11 C10 C8 121.7(7) . . ?
C10 C11 C12 115.7(7) . . ?
C16 C11 C10 127.1(7) . . ?
C16 C11 C12 117.2(7) . . ?
O1 C12 C11 121.1(7) . . ?
O1 C12 C14 118.4(8) . . ?
C14 C12 C11 120.4(8) . . ?
C14 C13 H13 119.9 . . ?
C14 C13 C15 120.2(9) . . ?
C15 C13 H13 119.9 . . ?
C12 C14 H14 119.4 . . ?
C13 C14 C12 121.1(9) . . ?
C13 C14 H14 119.4 . . ?
C13 C15 H15 120.0 . . ?
C16 C15 C13 119.9(9) . . ?
C16 C15 H15 120.0 . . ?
C11 C16 H16 119.5 . . ?
C15 C16 C11 121.1(9) . . ?
C15 C16 H16 119.5 . . ?
N4 C17 H17 119.4 . . ?
N4 C17 C18 121.1(8) . . ?
C18 C17 H17 119.4 . . ?
C17 C18 H18 120.5 . . ?
C19 C18 C17 119.0(9) . . ?
C19 C18 H18 120.5 . . ?
C18 C19 H19 119.3 . . ?
C18 C19 C20 121.3(9) . . ?
C20 C19 H19 119.3 . . ?
C19 C20 H20 121.9 . . ?
C19 C20 C21 116.2(8) . . ?
C21 C20 H20 121.9 . . ?
N4 C21 C20 123.5(8) . . ?
N4 C21 C22 114.2(7) . . ?
C20 C21 C22 122.2(7) . . ?
N3 C22 C21 117.5(7) . . ?
C23 C22 N3 110.8(7) . . ?
C23 C22 C21 131.7(7) . . ?
C22 C23 H23 127.1 . . ?
C22 C23 C24 105.8(7) . . ?
C24 C23 H23 127.1 . . ?
C23 C24 C25 127.9(8) . . ?
C32 C24 C23 108.0(7) . . ?
C32 C24 C25 123.9(8) . . ?
O4 C25 O3 118.3(9) . . ?
O4 C25 C24 128.0(9) . . ?
O3 C25 C24 113.5(8) . . ?
O3 C26 C31 123.2(8) . . ?
C27 C26 O3 115.8(9) . . ?
C27 C26 C31 120.9(9) . . ?
C26 C27 H27 119.6 . . ?
C26 C27 C28 120.7(10) . . ?
C28 C27 H27 119.6 . . ?
C27 C28 H28 120.6 . . ?
C29 C28 C27 118.9(9) . . ?
C29 C28 H28 120.6 . . ?
C28 C29 H29 120.3 . . ?
C30 C29 C28 119.4(9) . . ?
C30 C29 H29 120.3 . . ?
C29 C30 H30 119.0 . . ?
C31 C30 C29 122.0(8) . . ?
C31 C30 H30 119.0 . . ?
C26 C31 C32 115.7(7) . . ?
C30 C31 C26 118.1(7) . . ?
C30 C31 C32 126.1(7) . . ?
N3 C32 C24 109.5(6) . . ?
N3 C32 C31 130.8(7) . . ?
C24 C32 C31 119.7(7) . . ?

loop_
_geom_bond_atom_site_label_1
_geom_bond_atom_site_label_2
_geom_bond_distance
_geom_bond_site_symmetry_2
_geom_bond_publ_flag
Cu1 O2 2.337(5) 2_646 ?
Cu1 N2 2.055(6) . ?
Cu1 N4 2.058(6) . ?
Cu1 N1 1.956(6) . ?
Cu1 N3 1.966(6) . ?
O1 C9 1.363(9) . ?
O1 C12 1.347(9) . ?
O2 C9 1.227(8) . ?
O4 C25 1.187(9) . ?
N2 C1 1.351(10) . ?
N2 C5 1.349(9) . ?
N4 C17 1.359(9) . ?
N4 C21 1.345(9) . ?
N1 C6 1.355(8) . ?
N1 C10 1.371(9) . ?
O3 C25 1.392(10) . ?
O3 C26 1.380(10) . ?
N3 C22 1.403(8) . ?
N3 C32 1.350(8) . ?
C1 H1 0.9300 . ?
C1 C2 1.348(10) . ?
C2 H2 0.9300 . ?
C2 C3 1.392(10) . ?
C3 H3 0.9300 . ?
C3 C4 1.392(11) . ?
C4 H4 0.9300 . ?
C4 C5 1.359(9) . ?
C5 C6 1.478(11) . ?
C6 C7 1.399(10) . ?
C7 H7 0.9300 . ?
C7 C8 1.411(10) . ?
C8 C9 1.445(11) . ?
C8 C10 1.416(9) . ?
C10 C11 1.412(10) . ?
C11 C12 1.423(11) . ?
C11 C16 1.409(10) . ?
C12 C14 1.375(11) . ?
C13 H13 0.9300 . ?
C13 C14 1.348(11) . ?
C13 C15 1.404(13) . ?
C14 H14 0.9300 . ?
C15 H15 0.9300 . ?
C15 C16 1.366(11) . ?
C16 H16 0.9300 . ?
C17 H17 0.9300 . ?
C17 C18 1.377(10) . ?
C18 H18 0.9300 . ?
C18 C19 1.370(12) . ?
C19 H19 0.9300 . ?
C19 C20 1.385(11) . ?
C20 H20 0.9300 . ?
C20 C21 1.389(9) . ?
C21 C22 1.469(10) . ?
C22 C23 1.354(10) . ?
C23 H23 0.9300 . ?
C23 C24 1.400(10) . ?
C24 C25 1.469(11) . ?
C24 C32 1.383(10) . ?
C26 C27 1.343(11) . ?
C26 C31 1.406(11) . ?
C27 H27 0.9300 . ?
C27 C28 1.413(12) . ?
C28 H28 0.9300 . ?
C28 C29 1.382(13) . ?
C29 H29 0.9300 . ?
C29 C30 1.381(10) . ?
C30 H30 0.9300 . ?
C30 C31 1.373(9) . ?
C31 C32 1.455(9) . ?

loop_
_geom_torsion_atom_site_label_1
_geom_torsion_atom_site_label_2
_geom_torsion_atom_site_label_3
_geom_torsion_atom_site_label_4
_geom_torsion
_geom_torsion_site_symmetry_1
_geom_torsion_site_symmetry_2
_geom_torsion_site_symmetry_3
_geom_torsion_site_symmetry_4
_geom_torsion_publ_flag
Cu1 O2 C9 O1 -49.3(8) 2_656 . . . ?
Cu1 O2 C9 C8 131.2(7) 2_656 . . . ?
Cu1 N2 C1 C2 173.8(6) . . . . ?
Cu1 N2 C5 C4 -172.6(6) . . . . ?
Cu1 N2 C5 C6 9.2(8) . . . . ?
Cu1 N4 C17 C18 175.2(6) . . . . ?
Cu1 N4 C21 C20 179.6(6) . . . . ?
Cu1 N4 C21 C22 1.1(8) . . . . ?
Cu1 N1 C6 C5 0.8(8) . . . . ?
Cu1 N1 C6 C7 -179.6(5) . . . . ?
Cu1 N1 C10 C8 176.9(5) . . . . ?
Cu1 N1 C10 C11 -1.3(13) . . . . ?
Cu1 N3 C22 C21 3.5(8) . . . . ?
Cu1 N3 C22 C23 -176.1(5) . . . . ?
Cu1 N3 C32 C24 174.4(6) . . . . ?
Cu1 N3 C32 C31 -3.4(13) . . . . ?
O1 C12 C14 C13 -179.7(7) . . . . ?
N2 C1 C2 C3 -2.1(12) . . . . ?
N2 C5 C6 N1 -6.8(9) . . . . ?
N2 C5 C6 C7 173.7(7) . . . . ?
N4 C17 C18 C19 5.4(13) . . . . ?
N4 C21 C22 N3 -3.1(9) . . . . ?
N4 C21 C22 C23 176.4(8) . . . . ?
N1 C6 C7 C8 3.3(8) . . . . ?
N1 C10 C11 C12 179.7(8) . . . . ?
N1 C10 C11 C16 1.5(13) . . . . ?
O3 C26 C27 C28 -179.4(10) . . . . ?
O3 C26 C31 C30 178.7(8) . . . . ?
O3 C26 C31 C32 -5.6(12) . . . . ?
N3 C22 C23 C24 -0.6(9) . . . . ?
C1 N2 C5 C4 1.2(11) . . . . ?
C1 N2 C5 C6 -177.0(6) . . . . ?
C1 C2 C3 C4 1.0(12) . . . . ?
C2 C3 C4 C5 1.0(12) . . . . ?
C3 C4 C5 N2 -2.2(12) . . . . ?
C3 C4 C5 C6 175.7(7) . . . . ?
C4 C5 C6 N1 175.0(6) . . . . ?
C4 C5 C6 C7 -4.5(13) . . . . ?
C5 N2 C1 C2 1.1(11) . . . . ?
C5 C6 C7 C8 -177.2(8) . . . . ?
C6 N1 C10 C8 2.2(8) . . . . ?
C6 N1 C10 C11 -176.0(7) . . . . ?
C6 C7 C8 C9 -178.3(8) . . . . ?
C6 C7 C8 C10 -1.8(9) . . . . ?
C7 C8 C9 O1 179.6(7) . . . . ?
C7 C8 C9 O2 -1.0(15) . . . . ?
C7 C8 C10 N1 -0.2(9) . . . . ?
C7 C8 C10 C11 178.2(7) . . . . ?
C8 C10 C11 C12 1.7(11) . . . . ?
C8 C10 C11 C16 -176.5(7) . . . . ?
C9 O1 C12 C11 -4.3(11) . . . . ?
C9 O1 C12 C14 174.0(7) . . . . ?
C9 C8 C10 N1 176.7(7) . . . . ?
C9 C8 C10 C11 -4.9(11) . . . . ?
C10 N1 C6 C5 176.9(6) . . . . ?
C10 N1 C6 C7 -3.5(8) . . . . ?
C10 C8 C9 O1 3.4(11) . . . . ?
C10 C8 C9 O2 -177.1(7) . . . . ?
C10 C11 C12 O1 2.7(11) . . . . ?
C10 C11 C12 C14 -175.6(7) . . . . ?
C10 C11 C16 C15 175.9(8) . . . . ?
C11 C12 C14 C13 -1.3(13) . . . . ?
C12 O1 C9 O2 -178.4(7) . . . . ?
C12 O1 C9 C8 1.1(11) . . . . ?
C12 C11 C16 C15 -2.3(11) . . . . ?
C13 C15 C16 C11 0.4(13) . . . . ?
C14 C13 C15 C16 1.2(14) . . . . ?
C15 C13 C14 C12 -0.7(14) . . . . ?
C16 C11 C12 O1 -178.9(6) . . . . ?
C16 C11 C12 C14 2.8(12) . . . . ?
C17 N4 C21 C20 -4.8(11) . . . . ?
C17 N4 C21 C22 176.7(6) . . . . ?
C17 C18 C19 C20 -6.8(15) . . . . ?
C18 C19 C20 C21 2.6(14) . . . . ?
C19 C20 C21 N4 3.3(12) . . . . ?
C19 C20 C21 C22 -178.3(7) . . . . ?
C20 C21 C22 N3 178.4(7) . . . . ?
C20 C21 C22 C23 -2.2(13) . . . . ?
C21 N4 C17 C18 0.3(11) . . . . ?
C21 C22 C23 C24 179.9(7) . . . . ?
C22 N3 C32 C24 -3.4(8) . . . . ?
C22 N3 C32 C31 178.7(8) . . . . ?
C22 C23 C24 C25 -177.2(8) . . . . ?
C22 C23 C24 C32 -1.6(9) . . . . ?
C23 C24 C25 O4 -10.7(16) . . . . ?
C23 C24 C25 O3 175.1(8) . . . . ?
C23 C24 C32 N3 3.2(9) . . . . ?
C23 C24 C32 C31 -178.7(7) . . . . ?
C25 O3 C26 C27 -179.1(9) . . . . ?
C25 O3 C26 C31 3.0(13) . . . . ?
C25 C24 C32 N3 179.0(7) . . . . ?
C25 C24 C32 C31 -2.9(12) . . . . ?
C26 O3 C25 O4 -174.9(9) . . . . ?
C26 O3 C25 C24 0.0(12) . . . . ?
C26 C27 C28 C29 1.6(16) . . . . ?
C26 C31 C32 N3 -177.0(7) . . . . ?
C26 C31 C32 C24 5.4(11) . . . . ?
C27 C26 C31 C30 0.9(13) . . . . ?
C27 C26 C31 C32 176.6(9) . . . . ?
C27 C28 C29 C30 -1.1(15) . . . . ?
C28 C29 C30 C31 0.6(14) . . . . ?
C29 C30 C31 C26 -0.5(12) . . . . ?
C29 C30 C31 C32 -175.7(8) . . . . ?
C30 C31 C32 N3 -1.6(13) . . . . ?
C30 C31 C32 C24 -179.3(8) . . . . ?
C31 C26 C27 C28 -1.5(16) . . . . ?
C32 N3 C22 C21 -177.9(6) . . . . ?
C32 N3 C22 C23 2.5(8) . . . . ?
C32 C24 C25 O4 174.3(10) . . . . ?
C32 C24 C25 O3 0.1(12) . . . . ?
